data_4032937
loop_
_publ_author_name
'Liu, Yang-Zi'
'Shang, Shao-Jing'
'Yang, Wu-Lin'
'Luo, Xiaoyan'
'Deng, Wei-Ping'

_publ_section_title
;
 Stereoselective Synthesis of Pyrrolidines Containing a 3-Fluoro
 Quaternary Stereocenter via Copper(I)-Catalyzed Asymmetric 1,3-Dipolar
 Cycloaddition.
;
_journal_issue 20
_journal_name_full 'The Journal of organic chemistry'
_journal_page_first 11141
_journal_page_last 11149
_journal_paper_doi 10.1021/acs.joc.7b02142
_journal_volume 82
_journal_year 2017
_chemical_absolute_configuration ad
_chemical_formula_sum 'C19 H18 Cl F N2 O4'
_chemical_formula_weight 392.80
_chemical_name_systematic
; 
 ? 
;
_space_group_crystal_system orthorhombic
_space_group_IT_number 19
_space_group_name_Hall 'P 2ac 2ab'
_space_group_name_H-M_alt 'P 21 21 21'
_symmetry_space_group_name_Hall 'P 2ac 2ab'
_symmetry_space_group_name_H-M 'P 21 21 21'
_atom_sites_solution_hydrogens geom
_audit_creation_method SHELXL-2013
_cell_angle_alpha 90
_cell_angle_beta 90
_cell_angle_gamma 90
_cell_formula_units_Z 4
_cell_length_a 5.7562(7)
_cell_length_b 11.7478(14)
_cell_length_c 27.370(3)
_cell_measurement_reflns_used 2942
_cell_measurement_temperature 293(2)
_cell_measurement_theta_max 46.594
_cell_measurement_theta_min 4.570
_cell_volume 1850.8(4)
_computing_cell_refinement 'Bruker SMART'
_computing_data_collection 'Bruker SMART'
_computing_data_reduction 'Bruker SHELXTL'
_computing_molecular_graphics 'Bruker SHELXTL'
_computing_publication_material 'Bruker SHELXTL'
_computing_structure_refinement 'SHELXL-2013 (Sheldrick, 2013)'
_computing_structure_solution 'Bruker SHELXTL'
_diffrn_ambient_temperature 293(2)
_diffrn_measured_fraction_theta_full 0.999
_diffrn_measured_fraction_theta_max 1.000
_diffrn_measurement_device_type 'CCD area detector'
_diffrn_measurement_method 'phi and omega scans'
_diffrn_radiation_type MoK\a
_diffrn_radiation_wavelength 0.71073
_diffrn_reflns_av_R_equivalents 0.0356
_diffrn_reflns_av_unetI/netI 0.0359
_diffrn_reflns_Laue_measured_fraction_full 0.999
_diffrn_reflns_Laue_measured_fraction_max 1.000
_diffrn_reflns_limit_h_max 6
_diffrn_reflns_limit_h_min -6
_diffrn_reflns_limit_k_max 14
_diffrn_reflns_limit_k_min -10
_diffrn_reflns_limit_l_max 33
_diffrn_reflns_limit_l_min -32
_diffrn_reflns_number 10617
_diffrn_reflns_point_group_measured_fraction_full 1.000
_diffrn_reflns_point_group_measured_fraction_max 1.000
_diffrn_reflns_theta_full 25.242
_diffrn_reflns_theta_max 25.495
_diffrn_reflns_theta_min 1.886
_exptl_absorpt_coefficient_mu 0.244
_exptl_absorpt_correction_T_max 0.7456
_exptl_absorpt_correction_T_min 0.6418
_exptl_absorpt_correction_type multi-scan
_exptl_absorpt_process_details sadabs
_exptl_crystal_colour colorless
_exptl_crystal_density_diffrn 1.410
_exptl_crystal_description prismatic
_exptl_crystal_F_000 816
_exptl_crystal_size_max 0.200
_exptl_crystal_size_mid 0.120
_exptl_crystal_size_min 0.080
_refine_diff_density_max 0.279
_refine_diff_density_min -0.233
_refine_diff_density_rms 0.051
_refine_ls_abs_structure_details
; 
 Flack x determined using 1105 quotients [(I+)-(I-)]/[(I+)+(I-)] 
 (Parsons and Flack (2004), Acta Cryst. A60, s61). 
;
_refine_ls_abs_structure_Flack -0.10(4)
_refine_ls_extinction_method none
_refine_ls_goodness_of_fit_ref 1.177
_refine_ls_hydrogen_treatment constr
_refine_ls_matrix_type full
_refine_ls_number_parameters 246
_refine_ls_number_reflns 3427
_refine_ls_number_restraints 0
_refine_ls_restrained_S_all 1.177
_refine_ls_R_factor_all 0.0623
_refine_ls_R_factor_gt 0.0566
_refine_ls_shift/su_max 0.001
_refine_ls_shift/su_mean 0.000
_refine_ls_structure_factor_coef Fsqd
_refine_ls_weighting_details 'w=1/[\s^2^(Fo^2^)+(0.0684P)^2^+0.2214P] where P=(Fo^2^+2Fc^2^)/3'
_refine_ls_weighting_scheme calc
_refine_ls_wR_factor_gt 0.1335
_refine_ls_wR_factor_ref 0.1367
_reflns_Friedel_coverage 0.703
_reflns_Friedel_fraction_full 1.000
_reflns_Friedel_fraction_max 1.000
_reflns_number_gt 3114
_reflns_number_total 3427
_reflns_threshold_expression 'I > 2\s(I)'
_cod_data_source_file jo7b02142_si_002.cif
_cod_data_source_block cd17237
_cod_depositor_comments 'Adding full bibliography for 4032937.cif.'
_cod_database_code 4032937
_shelx_space_group_comment
; 
The symmetry employed for this shelxl refinement is uniquely defined 
by the following loop, which should always be used as a source of 
symmetry information in preference to the above space-group names. 
They are only intended as comments. 
;
_shelx_estimated_absorpt_t_min 0.953
_shelx_estimated_absorpt_t_max 0.981
_shelxl_version_number 2013-4

loop_
_space_group_symop_operation_xyz
'x, y, z'
'-x+1/2, -y, z+1/2'
'-x, y+1/2, -z+1/2'
'x+1/2, -y+1/2, -z'

loop_
_atom_site_label
_atom_site_type_symbol
_atom_site_fract_x
_atom_site_fract_y
_atom_site_fract_z
_atom_site_U_iso_or_equiv
_atom_site_adp_type
_atom_site_occupancy
_atom_site_site_symmetry_order
_atom_site_calc_flag
_atom_site_refinement_flags_posn
_atom_site_refinement_flags_adp
Cl1 Cl 1.2146(3) 0.91276(13) 0.13274(4) 0.0791(5) Uani 1 1 d . .
F1 F 0.6701(4) 0.90647(18) 0.38133(8) 0.0426(6) Uani 1 1 d . .
N1 N 0.8768(7) 1.0851(3) 0.32938(11) 0.0466(9) Uani 1 1 d . .
H1A H 0.8025 1.1293 0.3098 0.056 Uiso 1 1 calc R U
N2 N 1.1147(7) 0.9670(4) 0.46745(12) 0.0587(11) Uani 1 1 d . .
O1 O 0.4604(6) 1.1419(3) 0.37425(12) 0.0584(8) Uani 1 1 d . .
O2 O 0.6476(5) 1.1725(3) 0.44428(10) 0.0548(8) Uani 1 1 d . .
O3 O 0.9800(7) 0.7232(3) 0.37131(14) 0.0765(11) Uani 1 1 d . .
O4 O 1.2760(6) 0.7752(2) 0.32464(12) 0.0563(8) Uani 1 1 d . .
C1 C 0.8565(7) 1.0842(3) 0.38216(13) 0.0390(9) Uani 1 1 d . .
H1 H 0.9869 1.1264 0.3964 0.047 Uiso 1 1 calc R U
C2 C 0.8778(6) 0.9575(3) 0.39585(13) 0.0354(8) Uani 1 1 d . .
C3 C 1.0723(7) 0.9211(3) 0.36196(12) 0.0369(8) Uani 1 1 d . .
H3 H 1.2168 0.9454 0.3778 0.044 Uiso 1 1 calc R U
C4 C 1.0453(7) 0.9981(3) 0.31521(13) 0.0387(9) Uani 1 1 d . .
H4 H 1.1945 1.0358 0.3092 0.046 Uiso 1 1 calc R U
C5 C 0.9716(7) 0.9386(3) 0.26850(13) 0.0370(9) Uani 1 1 d . .
C6 C 0.7656(8) 0.8797(4) 0.26533(15) 0.0501(11) Uani 1 1 d . .
H6 H 0.6698 0.8737 0.2926 0.060 Uiso 1 1 calc R U
C7 C 0.7006(9) 0.8296(4) 0.22177(16) 0.0578(12) Uani 1 1 d . .
H7 H 0.5622 0.7889 0.2200 0.069 Uiso 1 1 calc R U
C8 C 0.8386(9) 0.8392(4) 0.18100(16) 0.0558(12) Uani 1 1 d . .
H8 H 0.7952 0.8054 0.1517 0.067 Uiso 1 1 calc R U
C9 C 1.0393(9) 0.8990(4) 0.18444(14) 0.0485(10) Uani 1 1 d . .
C10 C 1.1095(8) 0.9490(3) 0.22780(14) 0.0423(9) Uani 1 1 d . .
H10 H 1.2485 0.9891 0.2294 0.051 Uiso 1 1 calc R U
C11 C 1.0965(7) 0.7954(4) 0.35355(14) 0.0428(9) Uani 1 1 d . .
C12 C 1.3274(12) 0.6589(4) 0.3126(2) 0.0805(17) Uani 1 1 d . .
H12A H 1.3089 0.6123 0.3412 0.121 Uiso 1 1 calc R U
H12B H 1.4846 0.6534 0.3011 0.121 Uiso 1 1 calc R U
H12C H 1.2232 0.6333 0.2875 0.121 Uiso 1 1 calc R U
C13 C 0.9138(7) 0.9340(3) 0.44949(14) 0.0413(9) Uani 1 1 d . .
C14 C 0.7461(9) 0.8818(5) 0.47719(17) 0.0636(14) Uani 1 1 d . .
H14 H 0.6058 0.8591 0.4634 0.076 Uiso 1 1 calc R U
C15 C 0.7917(14) 0.8639(6) 0.5261(2) 0.089(2) Uani 1 1 d . .
H15 H 0.6806 0.8299 0.5460 0.107 Uiso 1 1 calc R U
C16 C 0.9981(13) 0.8960(5) 0.54483(17) 0.0833(19) Uani 1 1 d . .
H16 H 1.0344 0.8823 0.5774 0.100 Uiso 1 1 calc R U
C17 C 1.1518(11) 0.9489(6) 0.51473(16) 0.0748(16) Uani 1 1 d . .
H17 H 1.2914 0.9739 0.5280 0.090 Uiso 1 1 calc R U
C18 C 0.6314(7) 1.1368(3) 0.39877(14) 0.0397(9) Uani 1 1 d . .
C19 C 0.4397(9) 1.2215(6) 0.4642(2) 0.0799(18) Uani 1 1 d . .
H19A H 0.4072 1.2922 0.4479 0.120 Uiso 1 1 calc R U
H19B H 0.4606 1.2351 0.4985 0.120 Uiso 1 1 calc R U
H19C H 0.3122 1.1700 0.4594 0.120 Uiso 1 1 calc R U

loop_
_atom_site_aniso_label
_atom_site_aniso_U_11
_atom_site_aniso_U_22
_atom_site_aniso_U_33
_atom_site_aniso_U_23
_atom_site_aniso_U_13
_atom_site_aniso_U_12
Cl1 0.1022(11) 0.0919(9) 0.0434(6) -0.0094(6) 0.0212(7) 0.0071(8)
F1 0.0337(12) 0.0467(13) 0.0474(12) 0.0005(10) -0.0050(9) -0.0106(10)
N1 0.065(2) 0.0364(17) 0.0384(16) 0.0051(14) -0.0035(16) 0.0034(18)
N2 0.051(2) 0.087(3) 0.0385(18) -0.0033(19) -0.0070(17) -0.003(2)
O1 0.0465(18) 0.0647(19) 0.0640(19) -0.0108(16) -0.0173(17) 0.0089(15)
O2 0.0438(18) 0.073(2) 0.0472(16) -0.0215(14) -0.0026(14) -0.0003(16)
O3 0.092(3) 0.0474(17) 0.090(2) 0.0143(18) 0.033(2) 0.0006(19)
O4 0.0465(19) 0.0456(16) 0.077(2) -0.0144(15) 0.0099(16) -0.0001(15)
C1 0.039(2) 0.039(2) 0.0390(18) -0.0039(16) -0.0054(16) -0.0047(18)
C2 0.0288(19) 0.040(2) 0.0370(18) -0.0014(16) -0.0055(16) -0.0047(16)
C3 0.033(2) 0.047(2) 0.0303(17) -0.0038(17) -0.0061(15) -0.0061(17)
C4 0.037(2) 0.044(2) 0.0351(18) 0.0005(17) 0.0001(17) -0.0106(18)
C5 0.038(2) 0.037(2) 0.0359(18) 0.0021(16) -0.0034(17) -0.0018(18)
C6 0.044(3) 0.066(3) 0.041(2) -0.003(2) -0.0014(19) -0.008(2)
C7 0.050(3) 0.066(3) 0.057(3) -0.013(2) -0.012(2) -0.008(2)
C8 0.068(3) 0.054(3) 0.046(2) -0.017(2) -0.015(2) 0.010(2)
C9 0.060(3) 0.047(2) 0.039(2) -0.0018(19) 0.001(2) 0.011(2)
C10 0.047(2) 0.043(2) 0.0380(19) 0.0009(17) 0.0006(18) 0.0003(19)
C11 0.043(2) 0.045(2) 0.041(2) 0.0015(18) -0.0086(19) -0.0031(19)
C12 0.089(4) 0.056(3) 0.097(4) -0.025(3) 0.010(4) 0.011(3)
C13 0.040(2) 0.045(2) 0.0387(19) -0.0010(17) -0.0013(17) 0.0025(18)
C14 0.061(3) 0.079(3) 0.051(2) 0.014(2) 0.002(2) -0.012(3)
C15 0.104(5) 0.109(5) 0.055(3) 0.025(3) 0.009(3) -0.022(4)
C16 0.110(5) 0.106(4) 0.034(2) 0.012(3) -0.006(3) 0.020(4)
C17 0.076(4) 0.112(5) 0.037(2) -0.008(3) -0.012(3) -0.002(3)
C18 0.040(2) 0.039(2) 0.040(2) -0.0044(17) -0.0058(19) -0.0078(17)
C19 0.048(3) 0.096(4) 0.096(4) -0.043(4) 0.008(3) 0.000(3)

loop_
_atom_type_symbol
_atom_type_description
_atom_type_scat_dispersion_real
_atom_type_scat_dispersion_imag
_atom_type_scat_source
C C 0.0033 0.0016 'International Tables Vol C Tables 4.2.6.8 and 6.1.1.4'
H H 0.0000 0.0000 'International Tables Vol C Tables 4.2.6.8 and 6.1.1.4'
N N 0.0061 0.0033 'International Tables Vol C Tables 4.2.6.8 and 6.1.1.4'
O O 0.0106 0.0060 'International Tables Vol C Tables 4.2.6.8 and 6.1.1.4'
F F 0.0171 0.0103 'International Tables Vol C Tables 4.2.6.8 and 6.1.1.4'
Cl Cl 0.1484 0.1585 'International Tables Vol C Tables 4.2.6.8 and 6.1.1.4'

loop_
_geom_angle_atom_site_label_1
_geom_angle_atom_site_label_2
_geom_angle_atom_site_label_3
_geom_angle
C1 N1 C4 108.2(3)
C1 N1 H1A 125.9
C4 N1 H1A 125.9
C13 N2 C17 117.3(4)
C18 O2 C19 115.3(4)
C11 O4 C12 117.9(4)
N1 C1 C18 111.5(3)
N1 C1 C2 104.1(3)
C18 C1 C2 113.1(3)
N1 C1 H1 109.3
C18 C1 H1 109.3
C2 C1 H1 109.3
F1 C2 C13 108.5(3)
F1 C2 C3 109.7(3)
C13 C2 C3 116.3(3)
F1 C2 C1 106.1(3)
C13 C2 C1 115.1(3)
C3 C2 C1 100.5(3)
C11 C3 C2 116.1(3)
C11 C3 C4 116.7(3)
C2 C3 C4 105.2(3)
C11 C3 H3 106.0
C2 C3 H3 106.0
C4 C3 H3 106.0
N1 C4 C5 111.1(3)
N1 C4 C3 104.6(3)
C5 C4 C3 116.6(3)
N1 C4 H4 108.1
C5 C4 H4 108.1
C3 C4 H4 108.1
C10 C5 C6 119.5(3)
C10 C5 C4 118.7(4)
C6 C5 C4 121.7(3)
C5 C6 C7 120.2(4)
C5 C6 H6 119.9
C7 C6 H6 119.9
C8 C7 C6 120.6(5)
C8 C7 H7 119.7
C6 C7 H7 119.7
C9 C8 C7 118.6(4)
C9 C8 H8 120.7
C7 C8 H8 120.7
C8 C9 C10 121.9(4)
C8 C9 Cl1 119.0(3)
C10 C9 Cl1 119.1(4)
C5 C10 C9 119.3(4)
C5 C10 H10 120.4
C9 C10 H10 120.4
O3 C11 O4 124.0(4)
O3 C11 C3 126.1(4)
O4 C11 C3 109.9(3)
O4 C12 H12A 109.5
O4 C12 H12B 109.5
H12A C12 H12B 109.5
O4 C12 H12C 109.5
H12A C12 H12C 109.5
H12B C12 H12C 109.5
N2 C13 C14 122.9(4)
N2 C13 C2 115.5(4)
C14 C13 C2 121.5(4)
C13 C14 C15 118.1(5)
C13 C14 H14 121.0
C15 C14 H14 121.0
C16 C15 C14 119.6(6)
C16 C15 H15 120.2
C14 C15 H15 120.2
C15 C16 C17 118.1(5)
C15 C16 H16 121.0
C17 C16 H16 121.0
N2 C17 C16 124.0(6)
N2 C17 H17 118.0
C16 C17 H17 118.0
O1 C18 O2 125.1(4)
O1 C18 C1 124.1(4)
O2 C18 C1 110.8(3)
O2 C19 H19A 109.5
O2 C19 H19B 109.5
H19A C19 H19B 109.5
O2 C19 H19C 109.5
H19A C19 H19C 109.5
H19B C19 H19C 109.5

loop_
_geom_bond_atom_site_label_1
_geom_bond_atom_site_label_2
_geom_bond_distance
Cl1 C9 1.746(4)
F1 C2 1.395(4)
N1 C1 1.449(5)
N1 C4 1.462(5)
N1 H1A 0.8600
N2 C13 1.315(5)
N2 C17 1.329(6)
O1 C18 1.192(5)
O2 C18 1.317(5)
O2 C19 1.435(6)
O3 C11 1.186(5)
O4 C11 1.323(5)
O4 C12 1.436(6)
C1 C18 1.506(6)
C1 C2 1.541(5)
C1 H1 0.9800
C2 C13 1.508(5)
C2 C3 1.515(5)
C3 C11 1.501(6)
C3 C4 1.574(5)
C3 H3 0.9800
C4 C5 1.518(5)
C4 H4 0.9800
C5 C10 1.373(5)
C5 C6 1.375(6)
C6 C7 1.381(6)
C6 H6 0.9300
C7 C8 1.375(7)
C7 H7 0.9300
C8 C9 1.355(7)
C8 H8 0.9300
C9 C10 1.385(6)
C10 H10 0.9300
C12 H12A 0.9600
C12 H12B 0.9600
C12 H12C 0.9600
C13 C14 1.372(6)
C14 C15 1.380(7)
C14 H14 0.9300
C15 C16 1.348(10)
C15 H15 0.9300
C16 C17 1.359(9)
C16 H16 0.9300
C17 H17 0.9300
C19 H19A 0.9600
C19 H19B 0.9600
C19 H19C 0.9600

loop_
_geom_hbond_atom_site_label_D
_geom_hbond_atom_site_label_H
_geom_hbond_atom_site_label_A
_geom_hbond_distance_DH
_geom_hbond_distance_HA
_geom_hbond_distance_DA
_geom_hbond_angle_DHA
_geom_hbond_site_symmetry_A
C19 H19C N2 0.96 2.65 3.528(7) 152.1 1_455
C19 H19B O2 0.96 2.62 3.264(6) 124.5 4_476
C8 H8 O1 0.93 2.52 3.259(6) 136.5 3_645
C4 H4 O1 0.98 2.66 3.343(5) 127.1 1_655

loop_
_geom_torsion_atom_site_label_1
_geom_torsion_atom_site_label_2
_geom_torsion_atom_site_label_3
_geom_torsion_atom_site_label_4
_geom_torsion
C4 N1 C1 C18 -158.7(3)
C4 N1 C1 C2 -36.5(4)
N1 C1 C2 F1 -72.5(4)
C18 C1 C2 F1 48.6(4)
N1 C1 C2 C13 167.5(3)
C18 C1 C2 C13 -71.3(4)
N1 C1 C2 C3 41.7(4)
C18 C1 C2 C3 162.9(3)
F1 C2 C3 C11 -50.7(4)
C13 C2 C3 C11 72.8(4)
C1 C2 C3 C11 -162.2(3)
F1 C2 C3 C4 79.9(3)
C13 C2 C3 C4 -156.5(3)
C1 C2 C3 C4 -31.6(3)
C1 N1 C4 C5 142.3(3)
C1 N1 C4 C3 15.7(4)
C11 C3 C4 N1 141.6(3)
C2 C3 C4 N1 11.3(4)
C11 C3 C4 C5 18.5(5)
C2 C3 C4 C5 -111.9(4)
N1 C4 C5 C10 116.4(4)
C3 C4 C5 C10 -124.0(4)
N1 C4 C5 C6 -60.3(5)
C3 C4 C5 C6 59.4(5)
C10 C5 C6 C7 1.4(7)
C4 C5 C6 C7 178.0(4)
C5 C6 C7 C8 -1.0(7)
C6 C7 C8 C9 -0.1(7)
C7 C8 C9 C10 0.8(6)
C7 C8 C9 Cl1 -179.4(4)
C6 C5 C10 C9 -0.6(6)
C4 C5 C10 C9 -177.3(4)
C8 C9 C10 C5 -0.5(6)
Cl1 C9 C10 C5 179.8(3)
C12 O4 C11 O3 2.4(7)
C12 O4 C11 C3 179.7(4)
C2 C3 C11 O3 -0.9(6)
C4 C3 C11 O3 -125.9(5)
C2 C3 C11 O4 -178.1(3)
C4 C3 C11 O4 56.8(4)
C17 N2 C13 C14 -0.6(7)
C17 N2 C13 C2 179.3(5)
F1 C2 C13 N2 173.4(4)
C3 C2 C13 N2 49.2(5)
C1 C2 C13 N2 -67.9(5)
F1 C2 C13 C14 -6.7(5)
C3 C2 C13 C14 -130.9(4)
C1 C2 C13 C14 112.0(5)
N2 C13 C14 C15 0.3(8)
C2 C13 C14 C15 -179.7(5)
C13 C14 C15 C16 -1.1(9)
C14 C15 C16 C17 2.3(10)
C13 N2 C17 C16 1.9(9)
C15 C16 C17 N2 -2.7(10)
C19 O2 C18 O1 -0.6(6)
C19 O2 C18 C1 -178.4(4)
N1 C1 C18 O1 24.5(6)
C2 C1 C18 O1 -92.3(5)
N1 C1 C18 O2 -157.6(3)
C2 C1 C18 O2 85.5(4)
